data_7036785
loop_
_publ_author_name
'Saleem, Fariha'
'Rao, Gyandshwar K.'
'Kumar, Satyendra'
'Singh, Mahabir Pratap'
'Singh, Ajai K.'

_publ_section_title
;
 Complexes of (\h(6)-benzene)ruthenium(ii) with
 1,4-bis(phenylthio/seleno-methyl)-1,2,3-triazoles: synthesis, structure
 and applications in catalytic activation of oxidation and transfer
 hydrogenation.
;
_journal_issue 44
_journal_name_full 'Dalton transactions (Cambridge, England : 2003)'
_journal_page_first 19141
_journal_page_last 19152
_journal_paper_doi 10.1039/c5dt02926k
_journal_volume 44
_journal_year 2015
_chemical_formula_moiety 'C22 H21 Cl N3 Ru Se2, F6 P'
_chemical_formula_sum 'C22 H21 Cl F6 N3 P Ru Se2'
_chemical_formula_weight 766.83
_chemical_name_systematic
; 
 ? 
;
_space_group_IT_number 19
_symmetry_cell_setting orthorhombic
_symmetry_space_group_name_Hall 'P 2ac 2ab'
_symmetry_space_group_name_H-M 'P 21 21 21'
_atom_sites_solution_hydrogens geom
_atom_sites_solution_primary direct
_atom_sites_solution_secondary difmap
_audit_block_doi 10.5517/cc1j19zv
_audit_creation_method SHELXL-97
_audit_update_record
;
2015-09-18 deposited with the CCDC.
2015-10-06 downloaded from the CCDC.
;
_cell_angle_alpha 90.00
_cell_angle_beta 90.00
_cell_angle_gamma 90.00
_cell_formula_units_Z 4
_cell_length_a 9.591(5)
_cell_length_b 10.922(6)
_cell_length_c 25.180(14)
_cell_measurement_reflns_used 6380
_cell_measurement_temperature 298(2)
_cell_measurement_theta_max 25.94
_cell_measurement_theta_min 2.27
_cell_volume 2638(2)
_computing_cell_refinement 'Bruker SMART'
_computing_data_collection 'Bruker SMART'
_computing_data_reduction 'Bruker SAINT'
_computing_molecular_graphics 'Bruker SHELXTL'
_computing_publication_material 'Bruker SHELXTL'
_computing_structure_refinement 'SHELXL-97 (Sheldrick, 1997)'
_computing_structure_solution 'SHELXS-97 (Sheldrick, 1990)'
_diffrn_ambient_temperature 298(2)
_diffrn_measured_fraction_theta_full 0.989
_diffrn_measured_fraction_theta_max 0.989
_diffrn_measurement_device_type 'CCD area detector'
_diffrn_measurement_method 'phi and omega scans'
_diffrn_radiation_monochromator graphite
_diffrn_radiation_source 'fine-focus sealed tube'
_diffrn_radiation_type MoK\a
_diffrn_radiation_wavelength 0.71073
_diffrn_reflns_av_R_equivalents 0.1329
_diffrn_reflns_av_sigmaI/netI 0.1005
_diffrn_reflns_limit_h_max 11
_diffrn_reflns_limit_h_min -11
_diffrn_reflns_limit_k_max 12
_diffrn_reflns_limit_k_min -12
_diffrn_reflns_limit_l_max 29
_diffrn_reflns_limit_l_min -29
_diffrn_reflns_number 19589
_diffrn_reflns_theta_full 25.00
_diffrn_reflns_theta_max 25.00
_diffrn_reflns_theta_min 1.62
_exptl_absorpt_coefficient_mu 3.576
_exptl_absorpt_correction_T_max 0.358
_exptl_absorpt_correction_T_min 0.317
_exptl_absorpt_correction_type multi-scan
_exptl_absorpt_process_details '(SADABS; Bruker, 2000)'
_exptl_crystal_colour red
_exptl_crystal_density_diffrn 1.931
_exptl_crystal_density_meas 1.931
_exptl_crystal_density_method 'not measured'
_exptl_crystal_description block
_exptl_crystal_F_000 1488.0
_exptl_crystal_size_max 0.33
_exptl_crystal_size_mid 0.31
_exptl_crystal_size_min 0.29
_refine_diff_density_max 1.057
_refine_diff_density_min -1.103
_refine_diff_density_rms 0.193
_refine_ls_abs_structure_details 'Flack H D (1983), Acta Cryst. A39, 876-881'
_refine_ls_abs_structure_Flack 0.040(18)
_refine_ls_extinction_method none
_refine_ls_goodness_of_fit_ref 1.099
_refine_ls_hydrogen_treatment constr
_refine_ls_matrix_type full
_refine_ls_number_parameters 325
_refine_ls_number_reflns 4609
_refine_ls_number_restraints 0
_refine_ls_restrained_S_all 1.099
_refine_ls_R_factor_all 0.0844
_refine_ls_R_factor_gt 0.0569
_refine_ls_shift/su_max 0.000
_refine_ls_shift/su_mean 0.000
_refine_ls_structure_factor_coef Fsqd
_refine_ls_weighting_details 'calc w=1/[\s^2^(Fo^2^)+(0.0699P)^2^+0.0000P] where P=(Fo^2^+2Fc^2^)/3'
_refine_ls_weighting_scheme calc
_refine_ls_wR_factor_gt 0.1293
_refine_ls_wR_factor_ref 0.1432
_reflns_number_gt 3649
_reflns_number_total 4609
_reflns_threshold_expression >2sigma(I)
_cod_data_source_file c5dt02926k2.cif
_cod_data_source_block complex4
_cod_depositor_comments
;
The following automatic conversions were performed:

'_symmetry_cell_setting' value 'Orthorhombic' changed to
'orthorhombic' according to
/usr/data/users/saulius/crontab/automatic-downloads/rss-feeds/RSC/lib/dictionaries/cif_core.dic
dictionary named 'cif_core.dic' version 2.4.2 from 2011-04-26.

Automatic conversion script
Id: cif_fix_values 3271 2015-04-21 07:52:19Z andrius 

 Adding full bibliography for 7036782--7036785.cif.
;
_cod_original_sg_symbol_Hall 'P 2ac 2ab '
_cod_original_sg_symbol_H-M 'P 21 21 21 '
_cod_database_code 7036785

loop_
_symmetry_equiv_pos_as_xyz
'x, y, z'
'-x+1/2, -y, z+1/2'
'-x, y+1/2, -z+1/2'
'x+1/2, -y+1/2, -z'

loop_
_atom_site_label
_atom_site_type_symbol
_atom_site_fract_x
_atom_site_fract_y
_atom_site_fract_z
_atom_site_U_iso_or_equiv
_atom_site_adp_type
_atom_site_occupancy
_atom_site_symmetry_multiplicity
_atom_site_calc_flag
_atom_site_refinement_flags
C1 C 0.5866(14) 0.1638(11) 0.1620(5) 0.059(3) Uani 1 1 d .
H1 H 0.5706 0.2393 0.1780 0.071 Uiso 1 1 calc R
C2 C 0.6637(14) 0.0739(12) 0.1889(4) 0.057(3) Uani 1 1 d .
H2 H 0.6995 0.0897 0.2225 0.069 Uiso 1 1 calc R
C3 C 0.6861(15) -0.0375(11) 0.1650(4) 0.054(3) Uani 1 1 d .
H3 H 0.7380 -0.0975 0.1823 0.065 Uiso 1 1 calc R
C4 C 0.6308(14) -0.0598(12) 0.1152(5) 0.064(4) Uani 1 1 d .
H4 H 0.6428 -0.1364 0.0997 0.076 Uiso 1 1 calc R
C5 C 0.5585(16) 0.0292(10) 0.0882(4) 0.060(4) Uani 1 1 d .
H5 H 0.5262 0.0143 0.0539 0.072 Uiso 1 1 calc R
C6 C 0.5344(13) 0.1403(9) 0.1120(4) 0.044(3) Uani 1 1 d .
C7 C 0.3811(11) 0.1989(10) 0.0090(3) 0.045(3) Uani 1 1 d .
H7A H 0.3620 0.2625 -0.0168 0.054 Uiso 1 1 calc R
H7B H 0.4569 0.1489 -0.0044 0.054 Uiso 1 1 calc R
C8 C 0.2576(11) 0.1236(9) 0.0163(3) 0.035(2) Uani 1 1 d .
C9 C 0.2028(13) 0.0214(9) -0.0107(3) 0.045(3) Uani 1 1 d .
H9 H 0.2422 -0.0197 -0.0394 0.053 Uiso 1 1 calc R
C10 C -0.0141(15) -0.1055(9) 0.0026(4) 0.055(3) Uani 1 1 d .
H10A H -0.0400 -0.1034 -0.0346 0.066 Uiso 1 1 calc R
H10B H -0.0983 -0.0954 0.0235 0.066 Uiso 1 1 calc R
C11 C 0.1133(12) -0.2320(10) 0.0933(4) 0.046(3) Uani 1 1 d .
C12 C 0.0101(12) -0.2464(11) 0.1317(4) 0.060(4) Uani 1 1 d .
H12 H -0.0794 -0.2713 0.1224 0.072 Uiso 1 1 calc R
C13 C 0.0451(17) -0.2222(16) 0.1845(5) 0.082(4) Uani 1 1 d .
H13 H -0.0225 -0.2319 0.2106 0.098 Uiso 1 1 calc R
C14 C 0.1750(18) -0.1850(12) 0.1988(5) 0.071(4) Uani 1 1 d .
H14 H 0.1962 -0.1704 0.2343 0.086 Uiso 1 1 calc R
C15 C 0.2748(18) -0.1692(13) 0.1601(5) 0.079(5) Uani 1 1 d .
H15 H 0.3635 -0.1425 0.1695 0.095 Uiso 1 1 calc R
C16 C 0.2439(15) -0.1929(11) 0.1067(5) 0.062(4) Uani 1 1 d .
H16 H 0.3116 -0.1821 0.0807 0.075 Uiso 1 1 calc R
C17 C 0.0896(14) 0.1683(13) 0.1736(4) 0.059(4) Uani 1 1 d .
H17 H 0.0671 0.0832 0.1647 0.071 Uiso 1 1 calc R
C18 C -0.0033(13) 0.2629(16) 0.1584(4) 0.073(5) Uani 1 1 d .
H18 H -0.0890 0.2425 0.1391 0.088 Uiso 1 1 calc R
C19 C 0.0398(17) 0.3863(13) 0.1620(5) 0.065(4) Uani 1 1 d .
H19 H -0.0157 0.4512 0.1455 0.079 Uiso 1 1 calc R
C20 C 0.1738(17) 0.4116(13) 0.1811(4) 0.064(4) Uani 1 1 d .
H20 H 0.2109 0.4945 0.1768 0.077 Uiso 1 1 calc R
C21 C 0.2608(16) 0.3225(14) 0.1966(4) 0.068(4) Uani 1 1 d .
H21 H 0.3589 0.3423 0.2032 0.081 Uiso 1 1 calc R
C22 C 0.2197(14) 0.1961(12) 0.1926(4) 0.053(3) Uani 1 1 d .
H22 H 0.2892 0.1312 0.1972 0.063 Uiso 1 1 calc R
Cl1 Cl 0.1816(4) 0.4377(2) 0.04615(10) 0.0507(7) Uani 1 1 d .
F1 F 0.5904(10) 0.4726(8) 0.2204(3) 0.097(3) Uani 1 1 d .
F2 F 0.5691(10) 0.6710(7) 0.2028(3) 0.087(3) Uani 1 1 d .
F3 F 0.7787(9) 0.5807(9) 0.1969(3) 0.094(3) Uani 1 1 d .
F4 F 0.6679(11) 0.6411(7) 0.1218(3) 0.097(3) Uani 1 1 d .
F5 F 0.6906(11) 0.4428(7) 0.1392(3) 0.080(2) Uani 1 1 d .
F6 F 0.4796(10) 0.5337(9) 0.1454(4) 0.103(3) Uani 1 1 d .
N3 N 0.0805(10) -0.0045(7) 0.0138(3) 0.043(2) Uani 1 1 d .
N2 N 0.0560(10) 0.0716(7) 0.0542(3) 0.040(2) Uani 1 1 d .
N1 N 0.1593(10) 0.1508(7) 0.0559(3) 0.039(2) Uani 1 1 d .
P1 P 0.6284(4) 0.5585(3) 0.17147(11) 0.0494(8) Uani 1 1 d .
Ru1 Ru 0.19231(9) 0.28311(8) 0.11482(3) 0.0356(2) Uani 1 1 d .
Se1 Se 0.43666(12) 0.27470(10) 0.07753(3) 0.0408(3) Uani 1 1 d .
Se2 Se 0.06977(15) -0.26576(10) 0.01902(4) 0.0564(3) Uani 1 1 d .

loop_
_atom_site_aniso_label
_atom_site_aniso_U_11
_atom_site_aniso_U_22
_atom_site_aniso_U_33
_atom_site_aniso_U_23
_atom_site_aniso_U_13
_atom_site_aniso_U_12
C1 0.064(10) 0.040(7) 0.073(8) -0.004(5) -0.007(7) 0.013(7)
C2 0.048(9) 0.066(9) 0.059(7) 0.005(6) -0.019(6) 0.003(7)
C3 0.043(8) 0.056(8) 0.064(7) 0.018(6) -0.004(6) 0.011(7)
C4 0.081(11) 0.052(8) 0.059(7) -0.002(6) -0.004(7) 0.010(7)
C5 0.097(11) 0.044(7) 0.040(6) 0.003(4) -0.002(7) 0.020(7)
C6 0.062(8) 0.027(5) 0.043(6) 0.005(4) 0.009(5) 0.001(5)
C7 0.049(7) 0.056(7) 0.029(5) 0.007(5) 0.011(4) 0.007(6)
C8 0.039(7) 0.038(6) 0.028(5) 0.002(4) -0.001(4) 0.006(5)
C9 0.056(8) 0.048(6) 0.029(5) -0.004(4) 0.000(5) 0.012(6)
C10 0.076(10) 0.030(6) 0.059(7) 0.001(5) -0.022(6) 0.000(6)
C11 0.060(8) 0.033(6) 0.045(5) 0.003(4) -0.004(5) -0.004(6)
C12 0.036(7) 0.085(11) 0.059(7) 0.003(6) 0.001(5) -0.009(7)
C13 0.082(12) 0.104(11) 0.059(8) 0.004(8) 0.023(7) -0.011(11)
C14 0.097(12) 0.066(9) 0.052(7) 0.010(6) -0.006(8) -0.006(9)
C15 0.079(12) 0.084(11) 0.075(9) 0.003(7) -0.028(8) -0.009(9)
C16 0.069(9) 0.053(9) 0.065(8) -0.004(6) 0.013(6) -0.008(7)
C17 0.064(10) 0.070(9) 0.044(6) -0.004(6) 0.018(7) -0.019(8)
C18 0.031(7) 0.142(16) 0.046(6) -0.011(8) 0.013(5) -0.007(9)
C19 0.078(12) 0.064(9) 0.054(7) -0.006(6) 0.018(7) 0.035(8)
C20 0.083(12) 0.057(9) 0.053(7) -0.024(6) 0.000(8) -0.005(8)
C21 0.068(10) 0.111(13) 0.024(5) -0.014(6) -0.005(5) 0.003(9)
C22 0.058(9) 0.064(9) 0.036(5) 0.009(5) 0.002(5) 0.021(7)
Cl1 0.066(2) 0.0354(14) 0.0506(14) 0.0105(11) -0.0139(14) -0.0008(15)
F1 0.121(8) 0.089(6) 0.082(5) 0.028(4) 0.036(5) 0.001(6)
F2 0.112(7) 0.073(5) 0.077(5) -0.020(4) 0.002(5) 0.026(5)
F3 0.062(6) 0.135(8) 0.084(5) -0.032(5) -0.007(4) -0.009(5)
F4 0.169(10) 0.061(5) 0.061(4) 0.006(4) 0.012(5) -0.016(6)
F5 0.101(7) 0.071(5) 0.069(4) -0.017(4) -0.003(5) 0.015(5)
F6 0.077(7) 0.122(8) 0.110(6) -0.026(5) -0.032(5) -0.010(6)
N3 0.063(7) 0.031(5) 0.036(4) 0.002(3) -0.008(5) 0.010(5)
N2 0.055(7) 0.029(5) 0.036(4) 0.002(3) -0.004(4) 0.002(5)
N1 0.064(7) 0.022(4) 0.030(4) -0.002(3) 0.005(4) -0.003(4)
P1 0.065(2) 0.0424(18) 0.0404(15) -0.0031(13) -0.0034(14) -0.0078(16)
Ru1 0.0454(5) 0.0311(4) 0.0304(3) -0.0020(4) -0.0016(3) 0.0025(4)
Se1 0.0456(7) 0.0352(5) 0.0416(5) 0.0052(4) -0.0002(4) -0.0031(6)
Se2 0.0846(10) 0.0324(6) 0.0522(6) -0.0054(4) -0.0119(6) 0.0018(6)

loop_
_atom_type_symbol
_atom_type_description
_atom_type_scat_dispersion_real
_atom_type_scat_dispersion_imag
_atom_type_scat_source
C C 0.0033 0.0016 'International Tables Vol C Tables 4.2.6.8 and 6.1.1.4'
H H 0.0000 0.0000 'International Tables Vol C Tables 4.2.6.8 and 6.1.1.4'
N N 0.0061 0.0033 'International Tables Vol C Tables 4.2.6.8 and 6.1.1.4'
F F 0.0171 0.0103 'International Tables Vol C Tables 4.2.6.8 and 6.1.1.4'
P P 0.1023 0.0942 'International Tables Vol C Tables 4.2.6.8 and 6.1.1.4'
Cl Cl 0.1484 0.1585 'International Tables Vol C Tables 4.2.6.8 and 6.1.1.4'
Se Se -0.0929 2.2259 'International Tables Vol C Tables 4.2.6.8 and 6.1.1.4'
Ru Ru -1.2594 0.8363 'International Tables Vol C Tables 4.2.6.8 and 6.1.1.4'

loop_
_geom_angle_atom_site_label_1
_geom_angle_atom_site_label_2
_geom_angle_atom_site_label_3
_geom_angle
C6 C1 C2 120.1(11)
C6 C1 H1 120.0
C2 C1 H1 120.0
C3 C2 C1 119.5(10)
C3 C2 H2 120.3
C1 C2 H2 120.3
C2 C3 C4 119.5(11)
C2 C3 H3 120.3
C4 C3 H3 120.3
C5 C4 C3 121.2(12)
C5 C4 H4 119.4
C3 C4 H4 119.4
C6 C5 C4 119.5(11)
C6 C5 H5 120.2
C4 C5 H5 120.2
C5 C6 C1 120.2(10)
C5 C6 Se1 123.5(8)
C1 C6 Se1 116.2(8)
C8 C7 Se1 110.2(6)
C8 C7 H7A 109.6
Se1 C7 H7A 109.6
C8 C7 H7B 109.6
Se1 C7 H7B 109.6
H7A C7 H7B 108.1
N1 C8 C9 105.1(9)
N1 C8 C7 121.2(9)
C9 C8 C7 133.7(10)
N3 C9 C8 105.5(8)
N3 C9 H9 127.2
C8 C9 H9 127.2
N3 C10 Se2 112.2(8)
N3 C10 H10A 109.2
Se2 C10 H10A 109.2
N3 C10 H10B 109.2
Se2 C10 H10B 109.2
H10A C10 H10B 107.9
C16 C11 C12 121.1(10)
C16 C11 Se2 119.5(9)
C12 C11 Se2 119.5(8)
C11 C12 C13 117.9(11)
C11 C12 H12 121.0
C13 C12 H12 121.0
C14 C13 C12 122.0(12)
C14 C13 H13 119.0
C12 C13 H13 119.0
C13 C14 C15 119.1(12)
C13 C14 H14 120.4
C15 C14 H14 120.4
C14 C15 C16 120.6(15)
C14 C15 H15 119.7
C16 C15 H15 119.7
C11 C16 C15 119.3(12)
C11 C16 H16 120.4
C15 C16 H16 120.4
C22 C17 C18 120.3(12)
C22 C17 Ru1 72.4(6)
C18 C17 Ru1 71.4(7)
C22 C17 H17 119.4
C18 C17 H17 119.4
Ru1 C17 H17 119.4
C19 C18 C17 119.6(12)
C19 C18 Ru1 71.6(7)
C17 C18 Ru1 70.7(7)
C19 C18 H18 119.7
C17 C18 H18 119.7
Ru1 C18 H18 119.7
C20 C19 C18 118.6(13)
C20 C19 Ru1 71.1(7)
C18 C19 Ru1 70.7(7)
C20 C19 H19 120.2
C18 C19 H19 120.2
Ru1 C19 H19 120.2
C21 C20 C19 121.9(14)
C21 C20 Ru1 72.9(7)
C19 C20 Ru1 71.7(6)
C21 C20 H20 118.5
C19 C20 H20 118.5
Ru1 C20 H20 118.5
C20 C21 C22 120.4(13)
C20 C21 Ru1 71.6(7)
C22 C21 Ru1 70.5(6)
C20 C21 H21 119.1
C22 C21 H21 119.1
Ru1 C21 H21 119.1
C17 C22 C21 119.1(12)
C17 C22 Ru1 71.0(6)
C21 C22 Ru1 71.3(6)
C17 C22 H22 120.0
C21 C22 H22 120.0
Ru1 C22 H22 120.0
N2 N3 C9 111.7(9)
N2 N3 C10 120.6(10)
C9 N3 C10 127.5(9)
N1 N2 N3 107.5(8)
N2 N1 C8 110.2(8)
N2 N1 Ru1 126.1(6)
C8 N1 Ru1 123.1(7)
F2 P1 F4 92.2(4)
F2 P1 F1 89.4(4)
F4 P1 F1 178.4(5)
F2 P1 F6 90.9(5)
F4 P1 F6 89.1(5)
F1 P1 F6 90.8(5)
F2 P1 F3 90.4(5)
F4 P1 F3 90.9(5)
F1 P1 F3 89.2(5)
F6 P1 F3 178.7(5)
F2 P1 F5 179.6(6)
F4 P1 F5 87.7(4)
F1 P1 F5 90.7(4)
F6 P1 F5 89.4(5)
F3 P1 F5 89.3(5)
N1 Ru1 C17 90.9(4)
N1 Ru1 C18 99.0(5)
C17 Ru1 C18 38.0(5)
N1 Ru1 C20 166.0(5)
C17 Ru1 C20 79.3(5)
C18 Ru1 C20 67.2(6)
N1 Ru1 C22 110.6(4)
C17 Ru1 C22 36.6(5)
C18 Ru1 C22 67.1(5)
C20 Ru1 C22 66.8(5)
N1 Ru1 C19 129.5(5)
C17 Ru1 C19 68.1(5)
C18 Ru1 C19 37.6(5)
C20 Ru1 C19 37.2(6)
C22 Ru1 C19 79.6(5)
N1 Ru1 C21 147.3(5)
C17 Ru1 C21 67.2(5)
C18 Ru1 C21 78.8(5)
C20 Ru1 C21 35.5(5)
C22 Ru1 C21 38.2(5)
C19 Ru1 C21 66.0(5)
N1 Ru1 Cl1 88.2(2)
C17 Ru1 Cl1 150.4(4)
C18 Ru1 Cl1 113.1(4)
C20 Ru1 Cl1 95.4(4)
C22 Ru1 Cl1 161.1(3)
C19 Ru1 Cl1 90.0(4)
C21 Ru1 Cl1 123.0(4)
N1 Ru1 Se1 81.5(3)
C17 Ru1 Se1 130.7(4)
C18 Ru1 Se1 168.4(4)
C20 Ru1 Se1 112.5(4)
C22 Ru1 Se1 101.8(3)
C19 Ru1 Se1 146.9(5)
C21 Ru1 Se1 94.5(4)
Cl1 Ru1 Se1 78.40(9)
C6 Se1 C7 101.7(4)
C6 Se1 Ru1 108.0(3)
C7 Se1 Ru1 95.1(3)
C11 Se2 C10 96.9(5)

loop_
_geom_bond_atom_site_label_1
_geom_bond_atom_site_label_2
_geom_bond_distance
C1 C6 1.379(15)
C1 C2 1.403(16)
C1 H1 0.9300
C2 C3 1.374(16)
C2 H2 0.9300
C3 C4 1.384(15)
C3 H3 0.9300
C4 C5 1.374(16)
C4 H4 0.9300
C5 C6 1.373(14)
C5 H5 0.9300
C6 Se1 1.946(10)
C7 C8 1.454(14)
C7 Se1 1.986(10)
C7 H7A 0.9700
C7 H7B 0.9700
C8 N1 1.404(12)
C8 C9 1.410(14)
C9 N3 1.355(14)
C9 H9 0.9300
C10 N3 1.456(14)
C10 Se2 1.970(11)
C10 H10A 0.9700
C10 H10B 0.9700
C11 C16 1.366(17)
C11 C12 1.392(15)
C11 Se2 1.952(10)
C12 C13 1.396(17)
C12 H12 0.9300
C13 C14 1.36(2)
C13 H13 0.9300
C14 C15 1.377(19)
C14 H14 0.9300
C15 C16 1.400(16)
C15 H15 0.9300
C16 H16 0.9300
C17 C22 1.371(17)
C17 C18 1.418(19)
C17 Ru1 2.175(11)
C17 H17 0.9800
C18 C19 1.412(19)
C18 Ru1 2.184(11)
C18 H18 0.9800
C19 C20 1.40(2)
C19 Ru1 2.196(12)
C19 H19 0.9800
C20 C21 1.340(18)
C20 Ru1 2.188(11)
C20 H20 0.9800
C21 C22 1.439(19)
C21 Ru1 2.204(10)
C21 H21 0.9800
C22 Ru1 2.193(9)
C22 H22 0.9800
Cl1 Ru1 2.419(3)
F1 P1 1.591(8)
F2 P1 1.567(8)
F3 P1 1.596(9)
F4 P1 1.588(7)
F5 P1 1.617(8)
F6 P1 1.595(9)
N3 N2 1.335(11)
N2 N1 1.316(11)
N1 Ru1 2.096(7)
Ru1 Se1 2.5262(19)

loop_
_geom_torsion_atom_site_label_1
_geom_torsion_atom_site_label_2
_geom_torsion_atom_site_label_3
_geom_torsion_atom_site_label_4
_geom_torsion
C6 C1 C2 C3 0(2)
C1 C2 C3 C4 -1(2)
C2 C3 C4 C5 3(2)
C3 C4 C5 C6 -3(2)
C4 C5 C6 C1 2(2)
C4 C5 C6 Se1 178.8(11)
C2 C1 C6 C5 0(2)
C2 C1 C6 Se1 -177.2(10)
Se1 C7 C8 N1 29.0(11)
Se1 C7 C8 C9 -154.4(10)
N1 C8 C9 N3 -0.2(10)
C7 C8 C9 N3 -177.2(10)
C16 C11 C12 C13 -1(2)
Se2 C11 C12 C13 179.6(11)
C11 C12 C13 C14 0(2)
C12 C13 C14 C15 1(2)
C13 C14 C15 C16 -1(2)
C12 C11 C16 C15 1(2)
Se2 C11 C16 C15 -179.8(10)
C14 C15 C16 C11 0(2)
C22 C17 C18 C19 1.2(16)
Ru1 C17 C18 C19 -54.3(9)
C22 C17 C18 Ru1 55.5(9)
C17 C18 C19 C20 -0.5(16)
Ru1 C18 C19 C20 -54.4(10)
C17 C18 C19 Ru1 53.9(9)
C18 C19 C20 C21 -0.9(18)
Ru1 C19 C20 C21 -55.2(11)
C18 C19 C20 Ru1 54.2(9)
C19 C20 C21 C22 1.7(18)
Ru1 C20 C21 C22 -52.9(10)
C19 C20 C21 Ru1 54.6(11)
C18 C17 C22 C21 -0.4(16)
Ru1 C17 C22 C21 54.6(9)
C18 C17 C22 Ru1 -55.0(9)
C20 C21 C22 C17 -1.0(16)
Ru1 C21 C22 C17 -54.4(9)
C20 C21 C22 Ru1 53.4(10)
C8 C9 N3 N2 -1.0(11)
C8 C9 N3 C10 -176.9(9)
Se2 C10 N3 N2 -110.0(9)
Se2 C10 N3 C9 65.6(11)
C9 N3 N2 N1 1.9(10)
C10 N3 N2 N1 178.2(8)
N3 N2 N1 C8 -2.1(10)
N3 N2 N1 Ru1 -173.5(6)
C9 C8 N1 N2 1.4(10)
C7 C8 N1 N2 178.9(8)
C9 C8 N1 Ru1 173.2(6)
C7 C8 N1 Ru1 -9.3(12)
N2 N1 Ru1 C17 28.8(8)
C8 N1 Ru1 C17 -141.6(8)
N2 N1 Ru1 C18 -8.4(9)
C8 N1 Ru1 C18 -178.9(8)
N2 N1 Ru1 C20 -16(2)
C8 N1 Ru1 C20 173.4(17)
N2 N1 Ru1 C22 60.4(9)
C8 N1 Ru1 C22 -110.1(8)
N2 N1 Ru1 C19 -33.0(10)
C8 N1 Ru1 C19 156.5(7)
N2 N1 Ru1 C21 74.9(12)
C8 N1 Ru1 C21 -95.6(10)
N2 N1 Ru1 Cl1 -121.6(8)
C8 N1 Ru1 Cl1 68.0(7)
N2 N1 Ru1 Se1 159.9(8)
C8 N1 Ru1 Se1 -10.6(7)
C22 C17 Ru1 N1 124.7(8)
C18 C17 Ru1 N1 -103.5(8)
C22 C17 Ru1 C18 -131.8(11)
C22 C17 Ru1 C20 -65.3(9)
C18 C17 Ru1 C20 66.4(8)
C18 C17 Ru1 C22 131.8(11)
C22 C17 Ru1 C19 -102.4(8)
C18 C17 Ru1 C19 29.3(7)
C22 C17 Ru1 C21 -30.3(8)
C18 C17 Ru1 C21 101.5(9)
C22 C17 Ru1 Cl1 -147.3(7)
C18 C17 Ru1 Cl1 -15.6(11)
C22 C17 Ru1 Se1 45.2(9)
C18 C17 Ru1 Se1 176.9(6)
C19 C18 Ru1 N1 -148.3(7)
C17 C18 Ru1 N1 79.8(7)
C19 C18 Ru1 C17 131.9(11)
C19 C18 Ru1 C20 29.7(8)
C17 C18 Ru1 C20 -102.2(8)
C19 C18 Ru1 C22 103.1(8)
C17 C18 Ru1 C22 -28.9(7)
C17 C18 Ru1 C19 -131.9(11)
C19 C18 Ru1 C21 64.9(8)
C17 C18 Ru1 C21 -67.0(8)
C19 C18 Ru1 Cl1 -56.4(8)
C17 C18 Ru1 Cl1 171.7(6)
C19 C18 Ru1 Se1 120(2)
C17 C18 Ru1 Se1 -12(2)
C21 C20 Ru1 N1 111.6(19)
C19 C20 Ru1 N1 -22(2)
C21 C20 Ru1 C17 65.5(9)
C19 C20 Ru1 C17 -67.7(9)
C21 C20 Ru1 C18 103.2(10)
C19 C20 Ru1 C18 -30.0(8)
C21 C20 Ru1 C22 29.4(9)
C19 C20 Ru1 C22 -103.8(9)
C21 C20 Ru1 C19 133.2(14)
C19 C20 Ru1 C21 -133.2(14)
C21 C20 Ru1 Cl1 -143.9(9)
C19 C20 Ru1 Cl1 82.9(8)
C21 C20 Ru1 Se1 -64.3(9)
C19 C20 Ru1 Se1 162.5(7)
C17 C22 Ru1 N1 -61.4(8)
C21 C22 Ru1 N1 167.4(8)
C21 C22 Ru1 C17 -131.2(12)
C17 C22 Ru1 C18 29.9(8)
C21 C22 Ru1 C18 -101.4(9)
C17 C22 Ru1 C20 103.8(9)
C21 C22 Ru1 C20 -27.5(8)
C17 C22 Ru1 C19 67.1(8)
C21 C22 Ru1 C19 -64.2(9)
C17 C22 Ru1 C21 131.2(12)
C17 C22 Ru1 Cl1 124.6(11)
C21 C22 Ru1 Cl1 -6.6(16)
C17 C22 Ru1 Se1 -146.6(7)
C21 C22 Ru1 Se1 82.1(8)
C20 C19 Ru1 N1 173.4(7)
C18 C19 Ru1 N1 42.3(9)
C20 C19 Ru1 C17 101.5(9)
C18 C19 Ru1 C17 -29.6(7)
C20 C19 Ru1 C18 131.0(12)
C18 C19 Ru1 C20 -131.0(12)
C20 C19 Ru1 C22 65.2(9)
C18 C19 Ru1 C22 -65.9(8)
C20 C19 Ru1 C21 27.6(8)
C18 C19 Ru1 C21 -103.4(9)
C20 C19 Ru1 Cl1 -99.0(8)
C18 C19 Ru1 Cl1 130.0(7)
C20 C19 Ru1 Se1 -30.5(12)
C18 C19 Ru1 Se1 -161.5(6)
C20 C21 Ru1 N1 -155.4(9)
C22 C21 Ru1 N1 -22.3(13)
C20 C21 Ru1 C17 -104.0(10)
C22 C21 Ru1 C17 29.1(8)
C20 C21 Ru1 C18 -66.1(10)
C22 C21 Ru1 C18 67.0(9)
C22 C21 Ru1 C20 133.1(13)
C20 C21 Ru1 C22 -133.1(13)
C20 C21 Ru1 C19 -28.9(9)
C22 C21 Ru1 C19 104.3(9)
C20 C21 Ru1 Cl1 44.3(10)
C22 C21 Ru1 Cl1 177.5(6)
C20 C21 Ru1 Se1 123.4(9)
C22 C21 Ru1 Se1 -103.5(7)
C5 C6 Se1 C7 3.8(12)
C1 C6 Se1 C7 -179.5(9)
C5 C6 Se1 Ru1 103.2(11)
C1 C6 Se1 Ru1 -80.2(10)
C8 C7 Se1 C6 79.9(8)
C8 C7 Se1 Ru1 -29.6(7)
N1 Ru1 Se1 C6 -84.8(4)
C17 Ru1 Se1 C6 -1.0(5)
C18 Ru1 Se1 C6 8.4(19)
C20 Ru1 Se1 C6 94.2(5)
C22 Ru1 Se1 C6 24.6(5)
C19 Ru1 Se1 C6 113.6(7)
C21 Ru1 Se1 C6 62.5(5)
Cl1 Ru1 Se1 C6 -174.7(3)
N1 Ru1 Se1 C7 19.3(4)
C17 Ru1 Se1 C7 103.1(5)
C18 Ru1 Se1 C7 112.5(19)
C20 Ru1 Se1 C7 -161.8(5)
C22 Ru1 Se1 C7 128.7(5)
C19 Ru1 Se1 C7 -142.4(7)
C21 Ru1 Se1 C7 166.6(5)
Cl1 Ru1 Se1 C7 -70.7(3)
C16 C11 Se2 C10 -95.9(11)
C12 C11 Se2 C10 83.1(11)
N3 C10 Se2 C11 56.5(9)
